data_4500383
loop_
_publ_author_name
'Li, Guo-Bi'
'Liu, Jun-Min'
'Cai, Yue-Peng'
'Su, Cheng-Yong'

_publ_section_title
;
 Structural Diversity of a Series of Mn(II), Cd(II), and Co(II) Complexes
 with Pyridine Donor Diimide Ligands
;
_journal_issue 7
_journal_name_full 'Crystal Growth &amp; Design'
_journal_page_first 2763
_journal_paper_doi 10.1021/cg1014913
_journal_volume 11
_journal_year 2011
_chemical_formula_sum 'C22 H14 Cd I2 N4 O4'
_chemical_formula_weight 764.57
_chemical_name_systematic
; 
 ? 
;
_space_group_IT_number 14
_symmetry_cell_setting monoclinic
_symmetry_space_group_name_Hall '-P 2ybc'
_symmetry_space_group_name_H-M 'P 1 21/c 1'
_atom_sites_solution_hydrogens geom
_atom_sites_solution_primary direct
_atom_sites_solution_secondary difmap
_audit_creation_method SHELXL-97
_cell_angle_alpha 90.00
_cell_angle_beta 116.394(2)
_cell_angle_gamma 90.00
_cell_formula_units_Z 4
_cell_length_a 15.2299(15)
_cell_length_b 10.8222(10)
_cell_length_c 15.4087(15)
_cell_measurement_reflns_used 7028
_cell_measurement_temperature 298(2)
_cell_measurement_theta_max 27.0402
_cell_measurement_theta_min 2.4022
_cell_volume 2274.9(4)
_computing_cell_refinement 'Bruker FRAMBO'
_computing_data_collection 'Bruker FRAMBO'
_computing_data_reduction 'Bruker SHELXTL'
_computing_molecular_graphics 'Bruker SHELXTL'
_computing_publication_material 'Bruker SHELXTL'
_computing_structure_refinement 'SHELXL-97 (Sheldrick, 1997)'
_computing_structure_solution 'SHELXS-97 (Sheldrick, 1990)'
_diffrn_ambient_temperature 298(2)
_diffrn_measured_fraction_theta_full 0.996
_diffrn_measured_fraction_theta_max 0.996
_diffrn_measurement_device_type 'CCD area detector'
_diffrn_measurement_method 'phi and omega scans'
_diffrn_radiation_monochromator graphite
_diffrn_radiation_source 'fine-focus sealed tube'
_diffrn_radiation_type MoK\a
_diffrn_radiation_wavelength 0.71073
_diffrn_reflns_av_R_equivalents 0.0262
_diffrn_reflns_av_sigmaI/netI 0.0308
_diffrn_reflns_limit_h_max 18
_diffrn_reflns_limit_h_min -10
_diffrn_reflns_limit_k_max 13
_diffrn_reflns_limit_k_min -12
_diffrn_reflns_limit_l_max 19
_diffrn_reflns_limit_l_min -18
_diffrn_reflns_number 12291
_diffrn_reflns_theta_full 26.00
_diffrn_reflns_theta_max 26.00
_diffrn_reflns_theta_min 2.39
_diffrn_standards_decay_% none
_exptl_absorpt_coefficient_mu 3.712
_exptl_absorpt_correction_T_max 1.76
_exptl_absorpt_correction_T_min 0.54
_exptl_absorpt_correction_type multi-scan
_exptl_absorpt_process_details 'SADABS (Bruker 1997)'
_exptl_crystal_colour yellow
_exptl_crystal_density_diffrn 2.238
_exptl_crystal_density_method 'not measured'
_exptl_crystal_description block
_exptl_crystal_F_000 1448
_exptl_crystal_size_max 0.38
_exptl_crystal_size_mid 0.29
_exptl_crystal_size_min 0.10
_refine_diff_density_max 0.954
_refine_diff_density_min -0.525
_refine_diff_density_rms 0.132
_refine_ls_extinction_method none
_refine_ls_goodness_of_fit_ref 1.081
_refine_ls_hydrogen_treatment geom
_refine_ls_matrix_type full
_refine_ls_number_parameters 298
_refine_ls_number_reflns 4448
_refine_ls_number_restraints 0
_refine_ls_restrained_S_all 1.081
_refine_ls_R_factor_all 0.0372
_refine_ls_R_factor_gt 0.0266
_refine_ls_shift/su_max 0.002
_refine_ls_shift/su_mean 0.000
_refine_ls_structure_factor_coef Fsqd
_refine_ls_weighting_details 'calc w=1/[\s^2^(Fo^2^)+(0.0341P)^2^+1.3179P] where P=(Fo^2^+2Fc^2^)/3'
_refine_ls_weighting_scheme calc
_refine_ls_wR_factor_gt 0.0627
_refine_ls_wR_factor_ref 0.0676
_reflns_number_gt 3629
_reflns_number_total 4448
_reflns_threshold_expression >2sigma(I)
_cod_data_source_file cg1014913_si_001.cif
_cod_data_source_block 5
_cod_original_sg_symbol_H-M P21/c
_cod_database_code 4500383

loop_
_symmetry_equiv_pos_as_xyz
'x, y, z'
'-x, y+1/2, -z+1/2'
'-x, -y, -z'
'x, -y-1/2, z-1/2'

loop_
_atom_site_label
_atom_site_type_symbol
_atom_site_fract_x
_atom_site_fract_y
_atom_site_fract_z
_atom_site_U_iso_or_equiv
_atom_site_adp_type
_atom_site_occupancy
_atom_site_symmetry_multiplicity
_atom_site_calc_flag
_atom_site_refinement_flags
C14 C 0.6107(3) 0.4188(3) 0.6507(3) 0.0206(8) Uani 1 1 d .
H14A H 0.6083 0.3758 0.5975 0.025 Uiso 1 1 calc R
C4 C 0.7370(3) 0.0687(3) 0.9669(3) 0.0207(8) Uani 1 1 d .
C10 C 0.6131(3) 0.2247(3) 0.7514(3) 0.0201(8) Uani 1 1 d .
C15 C 0.6148(3) 0.7449(3) 0.7145(3) 0.0199(8) Uani 1 1 d .
C18 C 0.7174(3) 0.9053(3) 0.5890(3) 0.0198(8) Uani 1 1 d .
C5 C 0.7854(3) -0.0284(3) 0.9486(3) 0.0235(8) Uani 1 1 d .
H5A H 0.7535 -0.0707 0.8903 0.028 Uiso 1 1 calc R
C17 C 0.6159(3) 0.8706(3) 0.5759(3) 0.0227(8) Uani 1 1 d .
H17A H 0.5911 0.9362 0.6018 0.027 Uiso 1 1 calc R
H17B H 0.5725 0.8634 0.5072 0.027 Uiso 1 1 calc R
C12 C 0.6143(3) 0.6105(3) 0.7342(3) 0.0181(7) Uani 1 1 d .
C6 C 0.6331(3) 0.0981(3) 0.8965(3) 0.0213(8) Uani 1 1 d .
H6A H 0.6081 0.0320 0.8493 0.026 Uiso 1 1 calc R
H6B H 0.5934 0.1008 0.9313 0.026 Uiso 1 1 calc R
C16 C 0.6111(3) 0.6378(3) 0.5829(3) 0.0188(8) Uani 1 1 d .
C9 C 0.6124(3) 0.3598(3) 0.7318(3) 0.0190(8) Uani 1 1 d .
C13 C 0.6127(3) 0.5459(3) 0.6557(3) 0.0191(8) Uani 1 1 d .
C19 C 0.7649(3) 0.8379(3) 0.5464(3) 0.0217(8) Uani 1 1 d .
H19A H 0.7331 0.7690 0.5099 0.026 Uiso 1 1 calc R
C3 C 0.7868(3) 0.1327(3) 1.0534(3) 0.0259(9) Uani 1 1 d .
H3A H 0.7569 0.1987 1.0685 0.031 Uiso 1 1 calc R
C22 C 0.7658(3) 1.0074(3) 0.6439(3) 0.0259(9) Uani 1 1 d .
H22A H 0.7371 1.0545 0.6749 0.031 Uiso 1 1 calc R
C20 C 0.8996(3) 0.9659(3) 0.6077(3) 0.0261(9) Uani 1 1 d .
H20A H 0.9616 0.9865 0.6146 0.031 Uiso 1 1 calc R
C1 C 0.9225(3) -0.0003(3) 1.0927(3) 0.0282(9) Uani 1 1 d .
H1A H 0.9861 -0.0230 1.1355 0.034 Uiso 1 1 calc R
C2 C 0.8803(3) 0.0979(4) 1.1163(3) 0.0297(9) Uani 1 1 d .
H2A H 0.9146 0.1403 1.1742 0.036 Uiso 1 1 calc R
C8 C 0.6137(3) 0.4237(3) 0.8104(3) 0.0194(8) Uani 1 1 d .
C11 C 0.6139(3) 0.5513(3) 0.8140(3) 0.0203(8) Uani 1 1 d .
H11A H 0.6138 0.5945 0.8661 0.024 Uiso 1 1 calc R
C21 C 0.8570(3) 1.0382(3) 0.6520(3) 0.0294(9) Uani 1 1 d .
H21A H 0.8895 1.1075 0.6873 0.035 Uiso 1 1 calc R
C7 C 0.6171(3) 0.3312(3) 0.8837(3) 0.0221(8) Uani 1 1 d .
O4 O 0.6061(2) 0.6203(2) 0.50343(18) 0.0265(6) Uani 1 1 d .
O2 O 0.6058(2) 0.1391(2) 0.69882(19) 0.0275(6) Uani 1 1 d .
O1 O 0.6146(2) 0.3479(2) 0.95995(18) 0.0271(6) Uani 1 1 d .
O3 O 0.6123(2) 0.8308(2) 0.76316(18) 0.0247(6) Uani 1 1 d .
N3 N 0.6149(2) 0.7537(3) 0.6241(2) 0.0189(7) Uani 1 1 d .
N1 N 0.8760(2) -0.0647(3) 1.0105(2) 0.0240(7) Uani 1 1 d .
N4 N 0.8537(2) 0.8655(3) 0.5543(2) 0.0229(7) Uani 1 1 d .
N2 N 0.6219(2) 0.2154(3) 0.8451(2) 0.0183(6) Uani 1 1 d .
I1 I 1.12402(2) -0.27384(3) 1.13265(2) 0.03354(9) Uani 1 1 d .
I2 I 0.87796(2) -0.29836(3) 0.801992(19) 0.03032(9) Uani 1 1 d .
Cd1 Cd 0.93812(2) -0.24945(2) 0.99132(2) 0.02330(8) Uani 1 1 d .

loop_
_atom_site_aniso_label
_atom_site_aniso_U_11
_atom_site_aniso_U_22
_atom_site_aniso_U_33
_atom_site_aniso_U_23
_atom_site_aniso_U_13
_atom_site_aniso_U_12
C14 0.019(2) 0.0224(19) 0.0193(18) -0.0037(14) 0.0079(17) 0.0006(16)
C4 0.019(2) 0.0179(17) 0.027(2) 0.0062(14) 0.0115(17) -0.0014(15)
C10 0.015(2) 0.0214(19) 0.026(2) 0.0020(15) 0.0101(17) 0.0005(15)
C15 0.0116(19) 0.0248(19) 0.0229(19) -0.0003(15) 0.0073(16) -0.0002(15)
C18 0.019(2) 0.0182(17) 0.0226(18) 0.0075(14) 0.0101(17) 0.0039(15)
C5 0.024(2) 0.0230(19) 0.0223(19) 0.0003(15) 0.0088(18) -0.0036(16)
C17 0.021(2) 0.0217(18) 0.027(2) 0.0022(15) 0.0119(18) 0.0028(16)
C12 0.0147(19) 0.0176(17) 0.0225(18) -0.0017(14) 0.0086(16) -0.0016(15)
C6 0.016(2) 0.0212(19) 0.0251(19) 0.0033(14) 0.0078(17) -0.0031(15)
C16 0.017(2) 0.0174(17) 0.0223(19) -0.0001(14) 0.0095(16) -0.0003(15)
C9 0.0152(19) 0.0179(18) 0.0244(19) -0.0001(14) 0.0092(16) 0.0005(15)
C13 0.0152(19) 0.0214(18) 0.0213(18) 0.0007(14) 0.0088(16) -0.0016(15)
C19 0.020(2) 0.0196(18) 0.0242(19) 0.0001(14) 0.0092(17) -0.0003(16)
C3 0.030(2) 0.0209(19) 0.030(2) 0.0001(15) 0.0167(19) 0.0022(17)
C22 0.028(2) 0.0185(18) 0.034(2) 0.0001(16) 0.0168(19) 0.0031(16)
C20 0.020(2) 0.027(2) 0.033(2) 0.0001(16) 0.0128(18) -0.0036(17)
C1 0.022(2) 0.029(2) 0.027(2) 0.0051(17) 0.0049(18) 0.0023(17)
C2 0.030(2) 0.027(2) 0.028(2) -0.0033(16) 0.010(2) -0.0001(18)
C8 0.0124(19) 0.0206(18) 0.0223(19) -0.0001(14) 0.0053(16) -0.0029(15)
C11 0.019(2) 0.0213(18) 0.0207(19) -0.0025(14) 0.0091(17) -0.0012(15)
C21 0.031(2) 0.0213(19) 0.037(2) -0.0052(16) 0.016(2) -0.0033(18)
C7 0.016(2) 0.025(2) 0.0223(19) -0.0005(15) 0.0063(17) -0.0007(16)
O4 0.0340(17) 0.0256(14) 0.0230(14) -0.0022(10) 0.0155(13) -0.0002(12)
O2 0.0355(17) 0.0181(13) 0.0332(15) -0.0038(11) 0.0193(14) 0.0007(12)
O1 0.0354(17) 0.0274(14) 0.0221(14) 0.0007(11) 0.0158(13) -0.0011(13)
O3 0.0309(16) 0.0189(13) 0.0273(14) -0.0071(11) 0.0157(13) -0.0013(12)
N3 0.0202(17) 0.0162(14) 0.0214(15) 0.0028(12) 0.0100(14) 0.0004(13)
N1 0.0199(18) 0.0234(16) 0.0245(17) 0.0030(12) 0.0062(15) 0.0030(14)
N4 0.0226(18) 0.0229(16) 0.0263(17) -0.0028(13) 0.0135(15) -0.0034(14)
N2 0.0166(16) 0.0163(14) 0.0210(16) 0.0018(11) 0.0073(14) 0.0004(12)
I1 0.01832(15) 0.04530(17) 0.03361(16) 0.00986(11) 0.00850(13) 0.00021(12)
I2 0.02480(16) 0.03758(16) 0.02569(14) 0.00197(10) 0.00862(12) 0.00408(12)
Cd1 0.01889(16) 0.02556(15) 0.02642(15) 0.00356(11) 0.01095(13) 0.00305(11)

loop_
_atom_type_symbol
_atom_type_description
_atom_type_scat_dispersion_real
_atom_type_scat_dispersion_imag
_atom_type_scat_source
C C 0.0033 0.0016 'International Tables Vol C Tables 4.2.6.8 and 6.1.1.4'
H H 0.0000 0.0000 'International Tables Vol C Tables 4.2.6.8 and 6.1.1.4'
N N 0.0061 0.0033 'International Tables Vol C Tables 4.2.6.8 and 6.1.1.4'
O O 0.0106 0.0060 'International Tables Vol C Tables 4.2.6.8 and 6.1.1.4'
Cd Cd -0.8075 1.2024 'International Tables Vol C Tables 4.2.6.8 and 6.1.1.4'
I I -0.4742 1.8119 'International Tables Vol C Tables 4.2.6.8 and 6.1.1.4'

loop_
_geom_angle_atom_site_label_1
_geom_angle_atom_site_label_2
_geom_angle_atom_site_label_3
_geom_angle
_geom_angle_site_symmetry_1
_geom_angle_site_symmetry_3
C13 C14 C9 114.7(3) . .
C13 C14 H14A 122.7 . .
C9 C14 H14A 122.7 . .
C5 C4 C3 117.4(3) . .
C5 C4 C6 120.0(3) . .
C3 C4 C6 122.5(3) . .
O2 C10 N2 125.5(3) . .
O2 C10 C9 128.9(3) . .
N2 C10 C9 105.6(3) . .
O3 C15 N3 125.6(3) . .
O3 C15 C12 128.6(3) . .
N3 C15 C12 105.8(3) . .
C19 C18 C22 117.4(4) . .
C19 C18 C17 121.7(3) . .
C22 C18 C17 120.8(3) . .
N1 C5 C4 123.4(3) . .
N1 C5 H5A 118.3 . .
C4 C5 H5A 118.3 . .
N3 C17 C18 112.7(3) . .
N3 C17 H17A 109.1 . .
C18 C17 H17A 109.1 . .
N3 C17 H17B 109.1 . .
C18 C17 H17B 109.1 . .
H17A C17 H17B 107.8 . .
C13 C12 C11 122.3(3) . .
C13 C12 C15 108.4(3) . .
C11 C12 C15 129.3(3) . .
N2 C6 C4 113.9(3) . .
N2 C6 H6A 108.8 . .
C4 C6 H6A 108.8 . .
N2 C6 H6B 108.8 . .
C4 C6 H6B 108.8 . .
H6A C6 H6B 107.7 . .
O4 C16 N3 125.0(3) . .
O4 C16 C13 129.1(3) . .
N3 C16 C13 105.9(3) . .
C8 C9 C14 122.8(3) . .
C8 C9 C10 108.4(3) . .
C14 C9 C10 128.8(3) . .
C14 C13 C12 122.9(3) . .
C14 C13 C16 129.2(3) . .
C12 C13 C16 107.9(3) . .
N4 C19 C18 124.2(3) . .
N4 C19 H19A 117.9 . .
C18 C19 H19A 117.9 . .
C2 C3 C4 119.5(4) . .
C2 C3 H3A 120.2 . .
C4 C3 H3A 120.2 . .
C21 C22 C18 119.3(4) . .
C21 C22 H22A 120.4 . .
C18 C22 H22A 120.4 . .
N4 C20 C21 121.8(4) . .
N4 C20 H20A 119.1 . .
C21 C20 H20A 119.1 . .
N1 C1 C2 122.7(4) . .
N1 C1 H1A 118.7 . .
C2 C1 H1A 118.7 . .
C3 C2 C1 119.2(4) . .
C3 C2 H2A 120.4 . .
C1 C2 H2A 120.4 . .
C11 C8 C9 122.1(3) . .
C11 C8 C7 129.8(3) . .
C9 C8 C7 108.0(3) . .
C8 C11 C12 115.2(3) . .
C8 C11 H11A 122.4 . .
C12 C11 H11A 122.4 . .
C22 C21 C20 119.7(4) . .
C22 C21 H21A 120.1 . .
C20 C21 H21A 120.1 . .
O1 C7 N2 125.2(3) . .
O1 C7 C8 129.2(3) . .
N2 C7 C8 105.6(3) . .
C16 N3 C15 112.0(3) . .
C16 N3 C17 123.4(3) . .
C15 N3 C17 124.6(3) . .
C1 N1 C5 117.7(3) . .
C1 N1 Cd1 120.1(2) . .
C5 N1 Cd1 121.2(2) . .
C19 N4 C20 117.5(3) . .
C19 N4 Cd1 125.0(2) . 4_565
C20 N4 Cd1 117.4(3) . 4_565
C7 N2 C10 112.1(3) . .
C7 N2 C6 124.1(3) . .
C10 N2 C6 123.8(3) . .
N1 Cd1 N4 94.69(11) . 4_566
N1 Cd1 I2 110.54(8) . .
N4 Cd1 I2 111.41(8) 4_566 .
N1 Cd1 I1 109.02(8) . .
N4 Cd1 I1 100.86(8) 4_566 .
I2 Cd1 I1 125.589(14) . .

loop_
_geom_bond_atom_site_label_1
_geom_bond_atom_site_label_2
_geom_bond_distance
_geom_bond_site_symmetry_2
C14 C13 1.377(5) .
C14 C9 1.393(5) .
C14 H14A 0.9300 .
C4 C5 1.384(5) .
C4 C3 1.389(5) .
C4 C6 1.502(5) .
C10 O2 1.202(4) .
C10 N2 1.394(5) .
C10 C9 1.492(5) .
C15 O3 1.205(4) .
C15 N3 1.396(5) .
C15 C12 1.486(5) .
C18 C19 1.382(5) .
C18 C22 1.388(5) .
C18 C17 1.514(5) .
C5 N1 1.340(5) .
C5 H5A 0.9300 .
C17 N3 1.472(4) .
C17 H17A 0.9700 .
C17 H17B 0.9700 .
C12 C13 1.388(5) .
C12 C11 1.389(5) .
C6 N2 1.465(4) .
C6 H6A 0.9700 .
C6 H6B 0.9700 .
C16 O4 1.208(4) .
C16 N3 1.395(4) .
C16 C13 1.491(5) .
C9 C8 1.387(5) .
C19 N4 1.335(5) .
C19 H19A 0.9300 .
C3 C2 1.372(6) .
C3 H3A 0.9300 .
C22 C21 1.378(6) .
C22 H22A 0.9300 .
C20 N4 1.355(5) .
C20 C21 1.376(5) .
C20 H20A 0.9300 .
C1 N1 1.340(5) .
C1 C2 1.372(5) .
C1 H1A 0.9300 .
C2 H2A 0.9300 .
C8 C11 1.383(5) .
C8 C7 1.493(5) .
C11 H11A 0.9300 .
C21 H21A 0.9300 .
C7 O1 1.205(4) .
C7 N2 1.403(5) .
N1 Cd1 2.287(3) .
N4 Cd1 2.298(3) 4_565
I1 Cd1 2.7103(4) .
I2 Cd1 2.6934(5) .
Cd1 N4 2.298(3) 4_566

loop_
_geom_torsion_atom_site_label_1
_geom_torsion_atom_site_label_2
_geom_torsion_atom_site_label_3
_geom_torsion_atom_site_label_4
_geom_torsion
_geom_torsion_site_symmetry_4
C3 C4 C5 N1 1.5(5) .
C6 C4 C5 N1 -176.1(3) .
C19 C18 C17 N3 68.3(4) .
C22 C18 C17 N3 -112.4(4) .
O3 C15 C12 C13 176.8(4) .
N3 C15 C12 C13 -0.8(4) .
O3 C15 C12 C11 -2.2(7) .
N3 C15 C12 C11 -179.9(4) .
C5 C4 C6 N2 -111.4(4) .
C3 C4 C6 N2 71.1(5) .
C13 C14 C9 C8 1.5(6) .
C13 C14 C9 C10 -178.6(4) .
O2 C10 C9 C8 174.5(4) .
N2 C10 C9 C8 -4.1(4) .
O2 C10 C9 C14 -5.5(7) .
N2 C10 C9 C14 175.9(4) .
C9 C14 C13 C12 -1.2(6) .
C9 C14 C13 C16 -179.6(4) .
C11 C12 C13 C14 -0.1(6) .
C15 C12 C13 C14 -179.2(3) .
C11 C12 C13 C16 178.6(3) .
C15 C12 C13 C16 -0.5(4) .
O4 C16 C13 C14 1.4(7) .
N3 C16 C13 C14 -179.7(4) .
O4 C16 C13 C12 -177.2(4) .
N3 C16 C13 C12 1.7(4) .
C22 C18 C19 N4 -0.5(5) .
C17 C18 C19 N4 178.9(3) .
C5 C4 C3 C2 -0.1(5) .
C6 C4 C3 C2 177.4(3) .
C19 C18 C22 C21 1.2(5) .
C17 C18 C22 C21 -178.2(3) .
C4 C3 C2 C1 -0.4(6) .
N1 C1 C2 C3 -0.4(6) .
C14 C9 C8 C11 -0.4(6) .
C10 C9 C8 C11 179.7(3) .
C14 C9 C8 C7 -179.0(3) .
C10 C9 C8 C7 1.0(4) .
C9 C8 C11 C12 -1.0(6) .
C7 C8 C11 C12 177.4(4) .
C13 C12 C11 C8 1.2(6) .
C15 C12 C11 C8 -179.9(4) .
C18 C22 C21 C20 -1.6(6) .
N4 C20 C21 C22 1.2(6) .
C11 C8 C7 O1 5.1(7) .
C9 C8 C7 O1 -176.3(4) .
C11 C8 C7 N2 -176.0(4) .
C9 C8 C7 N2 2.5(4) .
O4 C16 N3 C15 176.6(4) .
C13 C16 N3 C15 -2.3(4) .
O4 C16 N3 C17 -1.8(6) .
C13 C16 N3 C17 179.3(3) .
O3 C15 N3 C16 -175.7(4) .
C12 C15 N3 C16 2.0(4) .
O3 C15 N3 C17 2.7(6) .
C12 C15 N3 C17 -179.6(3) .
C18 C17 N3 C16 -82.8(4) .
C18 C17 N3 C15 98.9(4) .
C2 C1 N1 C5 1.7(6) .
C2 C1 N1 Cd1 -167.2(3) .
C4 C5 N1 C1 -2.3(5) .
C4 C5 N1 Cd1 166.5(3) .
C18 C19 N4 C20 0.1(5) .
C18 C19 N4 Cd1 176.5(3) 4_565
C21 C20 N4 C19 -0.5(5) .
C21 C20 N4 Cd1 -177.1(3) 4_565
O1 C7 N2 C10 173.5(4) .
C8 C7 N2 C10 -5.4(4) .
O1 C7 N2 C6 -5.4(6) .
C8 C7 N2 C6 175.7(3) .
O2 C10 N2 C7 -172.7(4) .
C9 C10 N2 C7 5.9(4) .
O2 C10 N2 C6 6.2(6) .
C9 C10 N2 C6 -175.1(3) .
C4 C6 N2 C7 -81.8(4) .
C4 C6 N2 C10 99.4(4) .
C1 N1 Cd1 N4 90.3(3) 4_566
C5 N1 Cd1 N4 -78.2(3) 4_566
C1 N1 Cd1 I2 -154.7(3) .
C5 N1 Cd1 I2 36.7(3) .
C1 N1 Cd1 I1 -12.9(3) .
C5 N1 Cd1 I1 178.6(3) .
